data_4501544
loop_
_publ_author_name
'Borel, C\'edric'
'Davies, Kate'
'Handa, Paul'
'Hedberg, Gustav'
'Oliver, Clive L.'
'Bourne, Susan A.'
'H\%akansson, Mikael'
'Langer, Vratislav'
'\"Ohrstr\"om, Lars'

_publ_section_title
;
 Family of Isoreticular Chiral Metal&#x2212;Organic Frameworks Based on
 Coordination and Hydrogen Bonds in [M[Co(ethylenediamine)(oxalato)2]2]
;
_journal_issue 4
_journal_name_full 'Crystal Growth &amp; Design'
_journal_page_first 1971
_journal_paper_doi 10.1021/cg1000842
_journal_volume 10
_journal_year 2010
_chemical_formula_sum 'C12 H24 Ca Co2 N4 O20'
_chemical_formula_weight 702.29
_chemical_name_systematic
; 
 ? 
;
_space_group_IT_number 4
_symmetry_cell_setting monoclinic
_symmetry_space_group_name_Hall 'P 2yb'
_symmetry_space_group_name_H-M 'P 1 21 1'
_atom_sites_solution_hydrogens geom
_atom_sites_solution_primary direct
_atom_sites_solution_secondary difmap
_audit_creation_method SHELXL-97
_cell_angle_alpha 90.00
_cell_angle_beta 92.910(3)
_cell_angle_gamma 90.00
_cell_formula_units_Z 2
_cell_length_a 8.9518(12)
_cell_length_b 15.455(2)
_cell_length_c 8.9934(12)
_cell_measurement_reflns_used 5722
_cell_measurement_temperature 173(2)
_cell_measurement_theta_max 30.93
_cell_measurement_theta_min 2.63
_cell_volume 1242.6(3)
_computing_cell_refinement 'Bruker SMART'
_computing_data_collection 'Bruker SMART'
_computing_data_reduction 'Bruker SAINT'
_computing_molecular_graphics 'Bruker SHELXTL'
_computing_publication_material 'Bruker SHELXTL'
_computing_structure_refinement 'SHELXL-97 (Sheldrick, 1997)'
_computing_structure_solution 'SHELXS-97 (Sheldrick, 1990)'
_diffrn_ambient_temperature 173(2)
_diffrn_measured_fraction_theta_full 0.999
_diffrn_measured_fraction_theta_max 0.999
_diffrn_measurement_device_type 'CCD area detector'
_diffrn_measurement_method 'phi and omega scans'
_diffrn_radiation_monochromator graphite
_diffrn_radiation_source 'fine-focus sealed tube'
_diffrn_radiation_type MoK\a
_diffrn_radiation_wavelength 0.71073
_diffrn_reflns_av_R_equivalents 0.0551
_diffrn_reflns_av_sigmaI/netI 0.0624
_diffrn_reflns_limit_h_max 10
_diffrn_reflns_limit_h_min -10
_diffrn_reflns_limit_k_max 18
_diffrn_reflns_limit_k_min -18
_diffrn_reflns_limit_l_max 10
_diffrn_reflns_limit_l_min -10
_diffrn_reflns_number 13508
_diffrn_reflns_theta_full 25.05
_diffrn_reflns_theta_max 25.05
_diffrn_reflns_theta_min 2.27
_exptl_absorpt_coefficient_mu 1.640
_exptl_absorpt_correction_T_max 0.9679
_exptl_absorpt_correction_T_min 0.8800
_exptl_absorpt_correction_type none
_exptl_crystal_colour red
_exptl_crystal_density_diffrn 1.877
_exptl_crystal_density_meas 0
_exptl_crystal_density_method 'not measured'
_exptl_crystal_description prism
_exptl_crystal_F_000 716
_exptl_crystal_size_max 0.08
_exptl_crystal_size_mid 0.05
_exptl_crystal_size_min 0.02
_refine_diff_density_max 1.630
_refine_diff_density_min -0.504
_refine_diff_density_rms 0.149
_refine_ls_abs_structure_details 'Flack H D (1983), Acta Cryst. A39, 876-881'
_refine_ls_abs_structure_Flack 0.02(2)
_refine_ls_extinction_method none
_refine_ls_goodness_of_fit_ref 1.022
_refine_ls_hydrogen_treatment mixed
_refine_ls_matrix_type full
_refine_ls_number_parameters 376
_refine_ls_number_reflns 4411
_refine_ls_number_restraints 9
_refine_ls_restrained_S_all 1.021
_refine_ls_R_factor_all 0.0587
_refine_ls_R_factor_gt 0.0538
_refine_ls_shift/su_max 0.000
_refine_ls_shift/su_mean 0.000
_refine_ls_structure_factor_coef Fsqd
_refine_ls_weighting_details 'calc w=1/[\s^2^(Fo^2^)+(0.0982P)^2^+0.8232P] where P=(Fo^2^+2Fc^2^)/3'
_refine_ls_weighting_scheme calc
_refine_ls_wR_factor_gt 0.1387
_refine_ls_wR_factor_ref 0.1426
_reflns_number_gt 4034
_reflns_number_total 4411
_reflns_threshold_expression >2sigma(I)
_cod_data_source_file cg1000842_si_001.cif
_cod_data_source_block 1LTCoCa273
_cod_depositor_comments
;
The following automatic conversions were performed:

'_symmetry_cell_setting' value 'Monoclinic' changed to 'monoclinic'
according to /home/saulius/struct/CIF-dictionaries/cif_core.dic
dictionary named 'cif_core.dic' version 2.4.2 from 2011-04-26.

Automatic conversion script
Id: cif_fix_values 1715 2011-07-08 13:25:40Z adriana 
;
_cod_original_sg_symbol_H-M P2(1)
_cod_database_code 4501544

loop_
_symmetry_equiv_pos_as_xyz
'x, y, z'
'-x, y+1/2, -z'

loop_
_atom_site_label
_atom_site_type_symbol
_atom_site_fract_x
_atom_site_fract_y
_atom_site_fract_z
_atom_site_U_iso_or_equiv
_atom_site_adp_type
_atom_site_occupancy
_atom_site_symmetry_multiplicity
_atom_site_calc_flag
_atom_site_refinement_flags
Co1 Co 0.49051(8) 0.26534(5) 0.00760(8) 0.0152(2) Uani 1 1 d .
Co2 Co 1.02227(8) 0.70843(5) -0.50562(7) 0.0138(2) Uani 1 1 d .
Ca1 Ca 0.99087(11) 0.48734(8) -0.00736(11) 0.0095(3) Uani 1 1 d .
O1A O 1.2122(5) 0.4391(3) 0.1369(5) 0.0183(9) Uani 1 1 d .
C1A C 1.2868(7) 0.3809(4) 0.0835(6) 0.0144(12) Uani 1 1 d .
C2A C 1.2197(6) 0.3296(4) -0.0521(7) 0.0150(12) Uani 1 1 d .
O2A O 1.0973(5) 0.3522(3) -0.1085(4) 0.0173(9) Uani 1 1 d .
O3A O 1.2992(4) 0.2668(3) -0.0941(4) 0.0174(9) Uani 1 1 d .
O4A O 1.4178(5) 0.3589(3) 0.1265(5) 0.0208(10) Uani 1 1 d .
O1B O 1.1321(5) 0.5292(3) -0.2181(4) 0.0195(9) Uani 1 1 d .
C1B C 1.0850(7) 0.5902(4) -0.2960(6) 0.0133(12) Uani 1 1 d .
O2B O 0.8855(5) 0.6184(3) -0.1371(4) 0.0170(9) Uani 1 1 d .
C2B C 0.9491(6) 0.6432(4) -0.2482(6) 0.0124(12) Uani 1 1 d .
O3B O 0.9136(4) 0.7067(3) -0.3293(4) 0.0181(9) Uani 1 1 d .
O4B O 1.1360(5) 0.6133(3) -0.4200(4) 0.0174(9) Uani 1 1 d .
O1C O 1.1251(5) 0.6187(3) 0.1106(4) 0.0178(9) Uani 1 1 d .
C1C C 1.0718(6) 0.6439(4) 0.2273(6) 0.0141(12) Uani 1 1 d .
O2C O 0.8658(5) 0.5441(3) 0.2002(5) 0.0210(10) Uani 1 1 d .
C2C C 0.9267(7) 0.5995(4) 0.2774(6) 0.0154(13) Uani 1 1 d .
O3C O 0.8821(5) 0.6268(3) 0.4020(5) 0.0227(10) Uani 1 1 d .
O4C O 1.1275(4) 0.7008(3) 0.3151(4) 0.0181(9) Uani 1 1 d .
O1D O 0.7664(5) 0.4359(3) -0.1415(5) 0.0187(9) Uani 1 1 d .
C1D C 0.6941(7) 0.3783(4) -0.0858(7) 0.0192(13) Uani 1 1 d .
O2D O 0.8756(5) 0.3622(3) 0.1171(4) 0.0177(9) Uani 1 1 d .
C2D C 0.7577(7) 0.3347(4) 0.0590(6) 0.0161(12) Uani 1 1 d .
O3D O 0.5675(5) 0.3476(3) -0.1317(5) 0.0213(10) Uani 1 1 d .
O4D O 0.6816(4) 0.2720(3) 0.1075(4) 0.0165(8) Uani 1 1 d .
N1E N 0.4278(6) 0.1839(4) 0.1508(6) 0.0210(12) Uani 1 1 d D
H1E1 H 0.456(7) 0.194(5) 0.243(3) 0.025 Uiso 1 1 d D
H1E2 H 0.334(3) 0.172(5) 0.127(7) 0.025 Uiso 1 1 d D
C2E C 0.5004(8) 0.0989(5) 0.1266(8) 0.0308(16) Uani 1 1 d .
H2E1 H 0.4460 0.0520 0.1757 0.037 Uiso 1 1 calc R
H2E2 H 0.6054 0.0995 0.1669 0.037 Uiso 1 1 calc R
C3E C 0.4937(8) 0.0863(5) -0.0402(9) 0.0309(16) Uani 1 1 d .
H3E1 H 0.5568 0.0367 -0.0672 0.037 Uiso 1 1 calc R
H3E2 H 0.3896 0.0751 -0.0776 0.037 Uiso 1 1 calc R
N4E N 0.5508(6) 0.1683(4) -0.1053(6) 0.0229(12) Uani 1 1 d D
H4E1 H 0.649(2) 0.167(5) -0.092(8) 0.027 Uiso 1 1 d D
H4E2 H 0.528(8) 0.178(5) -0.200(3) 0.027 Uiso 1 1 d D
N1F N 1.1648(7) 0.7884(4) -0.4231(6) 0.0208(12) Uani 1 1 d D
H1F1 H 1.168(8) 0.790(5) -0.325(2) 0.025 Uiso 1 1 d D
H1F2 H 1.259(3) 0.774(5) -0.432(8) 0.025 Uiso 1 1 d D
C2F C 1.1378(8) 0.8751(4) -0.4877(7) 0.0258(15) Uani 1 1 d .
H2F1 H 1.1801 0.8795 -0.5870 0.031 Uiso 1 1 calc R
H2F2 H 1.1835 0.9205 -0.4222 0.031 Uiso 1 1 calc R
C3F C 0.9687(9) 0.8845(5) -0.4996(7) 0.0293(17) Uani 1 1 d .
H3F1 H 0.9284 0.8885 -0.3994 0.035 Uiso 1 1 calc R
H3F2 H 0.9396 0.9372 -0.5565 0.035 Uiso 1 1 calc R
N4F N 0.9111(6) 0.8070(4) -0.5772(6) 0.0211(12) Uani 1 1 d D
H4F1 H 0.911(8) 0.816(5) -0.672(3) 0.025 Uiso 1 1 d D
H4F2 H 0.818(3) 0.793(5) -0.571(8) 0.025 Uiso 1 1 d D
O1W O 0.5744(7) 0.6162(5) 0.3982(6) 0.0547(16) Uani 1 1 d .
H1W1 H 0.6667 0.6090 0.4069 0.082 Uiso 1 1 d R
H1W2 H 0.5207 0.5734 0.4036 0.082 Uiso 1 1 d R
O2W O 0.4694(6) 0.7422(4) 0.5614(6) 0.0449(14) Uani 1 1 d .
H2W1 H 0.5171 0.6996 0.5331 0.067 Uiso 1 1 d R
H2W2 H 0.4941 0.7836 0.5122 0.067 Uiso 1 1 d R
O3W O 0.3357(6) 0.5100(4) 0.4116(6) 0.0401(13) Uani 1 1 d .
H3W1 H 0.2791 0.4953 0.3389 0.060 Uiso 1 1 d R
H3W2 H 0.3051 0.5282 0.4968 0.060 Uiso 1 1 d R
O4W O 0.4038(7) 0.3692(4) 0.5912(6) 0.0451(14) Uani 1 1 d .
H4W1 H 0.3788 0.4113 0.5381 0.068 Uiso 1 1 d R
H4W2 H 0.3969 0.3906 0.6870 0.068 Uiso 1 1 d R

loop_
_atom_site_aniso_label
_atom_site_aniso_U_11
_atom_site_aniso_U_22
_atom_site_aniso_U_33
_atom_site_aniso_U_23
_atom_site_aniso_U_13
_atom_site_aniso_U_12
Co1 0.0124(4) 0.0111(4) 0.0218(4) -0.0001(3) -0.0003(3) 0.0005(4)
Co2 0.0178(4) 0.0128(4) 0.0108(4) -0.0001(3) 0.0011(3) -0.0001(5)
Ca1 0.0094(5) 0.0087(6) 0.0104(5) 0.0000(4) 0.0004(4) -0.0001(5)
O1A 0.020(2) 0.013(2) 0.021(2) -0.0037(18) -0.0023(17) 0.0047(19)
C1A 0.014(3) 0.014(3) 0.014(3) 0.004(2) -0.006(2) 0.001(3)
C2A 0.010(3) 0.012(3) 0.023(3) 0.005(2) 0.005(2) 0.000(2)
O2A 0.021(2) 0.018(2) 0.013(2) -0.0006(17) -0.0012(17) 0.0016(18)
O3A 0.0144(19) 0.016(2) 0.022(2) -0.0041(19) -0.0005(15) 0.000(2)
O4A 0.019(2) 0.018(2) 0.026(2) 0.0005(18) -0.0040(18) 0.0004(19)
O1B 0.019(2) 0.018(2) 0.022(2) 0.0035(19) 0.0021(17) 0.0080(18)
C1B 0.018(3) 0.010(3) 0.012(3) -0.002(2) -0.002(2) 0.001(2)
O2B 0.019(2) 0.020(2) 0.012(2) 0.0034(17) 0.0021(16) 0.0028(19)
C2B 0.012(3) 0.009(3) 0.016(3) -0.001(2) -0.002(2) 0.001(2)
O3B 0.027(2) 0.018(2) 0.0094(17) 0.0018(19) 0.0041(15) 0.003(2)
O4B 0.016(2) 0.017(2) 0.019(2) -0.0015(17) 0.0045(16) 0.0063(18)
O1C 0.019(2) 0.021(2) 0.0136(19) -0.0032(17) 0.0040(16) -0.0041(19)
C1C 0.015(3) 0.012(3) 0.015(3) 0.007(2) 0.000(2) 0.000(2)
O2C 0.020(2) 0.020(2) 0.023(2) -0.0060(19) 0.0026(17) -0.0053(19)
C2C 0.020(3) 0.014(3) 0.012(3) -0.002(2) 0.000(2) 0.000(3)
O3C 0.020(2) 0.028(3) 0.020(2) -0.0049(19) 0.0054(17) -0.005(2)
O4C 0.023(2) 0.018(2) 0.0139(18) -0.0027(19) 0.0031(15) -0.008(2)
O1D 0.020(2) 0.017(2) 0.019(2) 0.0044(18) -0.0010(17) -0.005(2)
C1D 0.016(3) 0.021(3) 0.021(3) -0.001(3) 0.000(2) 0.003(3)
O2D 0.022(2) 0.016(2) 0.015(2) 0.0030(17) -0.0022(17) -0.0031(19)
C2D 0.017(3) 0.017(3) 0.014(3) 0.001(2) 0.003(2) 0.001(3)
O3D 0.018(2) 0.028(3) 0.018(2) 0.0000(19) -0.0037(17) -0.0007(19)
O4D 0.016(2) 0.013(2) 0.021(2) 0.0043(18) -0.0008(15) -0.0011(19)
N1E 0.013(3) 0.021(3) 0.029(3) 0.002(2) -0.004(2) -0.003(2)
C2E 0.025(4) 0.021(4) 0.046(4) 0.009(3) 0.000(3) -0.002(3)
C3E 0.026(4) 0.010(3) 0.057(4) -0.004(3) 0.000(3) -0.002(3)
N4E 0.013(3) 0.024(3) 0.031(3) -0.005(2) -0.003(2) 0.006(2)
N1F 0.030(3) 0.019(3) 0.014(2) -0.002(2) 0.001(2) -0.004(2)
C2F 0.042(4) 0.012(3) 0.025(3) -0.003(3) 0.006(3) -0.004(3)
C3F 0.048(5) 0.016(4) 0.024(4) -0.001(3) 0.002(3) 0.006(3)
N4F 0.022(3) 0.030(3) 0.012(2) 0.003(2) 0.001(2) 0.005(2)
O1W 0.034(3) 0.071(5) 0.060(4) 0.001(3) 0.010(3) -0.003(3)
O2W 0.035(3) 0.054(4) 0.045(3) 0.008(3) 0.002(2) 0.001(3)
O3W 0.037(3) 0.055(4) 0.028(3) -0.005(2) -0.001(2) 0.002(3)
O4W 0.048(4) 0.048(4) 0.038(3) 0.010(3) -0.010(3) 0.005(3)

loop_
_atom_type_symbol
_atom_type_description
_atom_type_scat_dispersion_real
_atom_type_scat_dispersion_imag
_atom_type_scat_source
C C 0.0033 0.0016 'International Tables Vol C Tables 4.2.6.8 and 6.1.1.4'
H H 0.0000 0.0000 'International Tables Vol C Tables 4.2.6.8 and 6.1.1.4'
N N 0.0061 0.0033 'International Tables Vol C Tables 4.2.6.8 and 6.1.1.4'
O O 0.0106 0.0060 'International Tables Vol C Tables 4.2.6.8 and 6.1.1.4'
Ca Ca 0.2262 0.3064 'International Tables Vol C Tables 4.2.6.8 and 6.1.1.4'
Co Co 0.3494 0.9721 'International Tables Vol C Tables 4.2.6.8 and 6.1.1.4'

loop_
_geom_angle_atom_site_label_1
_geom_angle_atom_site_label_2
_geom_angle_atom_site_label_3
_geom_angle
_geom_angle_site_symmetry_1
_geom_angle_site_symmetry_3
O4D Co1 O3A 176.1(2) . 1_455
O4D Co1 N1E 90.3(2) . .
O3A Co1 N1E 92.5(2) 1_455 .
O4D Co1 N4E 91.3(2) . .
O3A Co1 N4E 91.5(2) 1_455 .
N1E Co1 N4E 86.6(3) . .
O4D Co1 O4A 91.04(19) . 1_455
O3A Co1 O4A 86.36(18) 1_455 1_455
N1E Co1 O4A 90.1(2) . 1_455
N4E Co1 O4A 176.0(2) . 1_455
O4D Co1 O3D 85.90(18) . .
O3A Co1 O3D 91.27(18) 1_455 .
N1E Co1 O3D 176.2(2) . .
N4E Co1 O3D 93.0(2) . .
O4A Co1 O3D 90.5(2) 1_455 .
O3B Co2 N1F 92.6(2) . .
O3B Co2 O4C 175.5(2) . 1_554
N1F Co2 O4C 91.1(2) . 1_554
O3B Co2 N4F 90.7(2) . .
N1F Co2 N4F 86.6(3) . .
O4C Co2 N4F 92.0(2) 1_554 .
O3B Co2 O4B 86.48(18) . .
N1F Co2 O4B 90.5(2) . .
O4C Co2 O4B 90.97(18) 1_554 .
N4F Co2 O4B 175.9(2) . .
O3B Co2 O3C 90.05(18) . 1_554
N1F Co2 O3C 177.4(2) . 1_554
O4C Co2 O3C 86.22(18) 1_554 1_554
N4F Co2 O3C 93.4(2) . 1_554
O4B Co2 O3C 89.5(2) . 1_554
O2C Ca1 O1B 142.90(18) . .
O2C Ca1 O1D 95.72(15) . .
O1B Ca1 O1D 98.67(14) . .
O2C Ca1 O1A 95.58(15) . .
O1B Ca1 O1A 93.20(14) . .
O1D Ca1 O1A 142.92(18) . .
O2C Ca1 O2A 142.81(16) . .
O1B Ca1 O2A 73.30(14) . .
O1D Ca1 O2A 82.30(15) . .
O1A Ca1 O2A 67.68(14) . .
O2C Ca1 O2D 73.28(15) . .
O1B Ca1 O2D 143.74(15) . .
O1D Ca1 O2D 67.45(14) . .
O1A Ca1 O2D 82.34(15) . .
O2A Ca1 O2D 71.74(15) . .
O2C Ca1 O2B 83.49(15) . .
O1B Ca1 O2B 67.52(14) . .
O1D Ca1 O2B 75.49(15) . .
O1A Ca1 O2B 140.95(15) . .
O2A Ca1 O2B 130.74(13) . .
O2D Ca1 O2B 133.29(14) . .
O2C Ca1 O1C 67.33(14) . .
O1B Ca1 O1C 81.93(14) . .
O1D Ca1 O1C 145.61(15) . .
O1A Ca1 O1C 70.71(14) . .
O2A Ca1 O1C 129.55(14) . .
O2D Ca1 O1C 128.85(14) . .
O2B Ca1 O1C 73.07(15) . .
O2C Ca1 C2C 19.50(15) . .
O1B Ca1 C2C 127.62(16) . .
O1D Ca1 C2C 113.68(16) . .
O1A Ca1 C2C 85.01(15) . .
O2A Ca1 C2C 147.51(15) . .
O2D Ca1 C2C 88.01(15) . .
O2B Ca1 C2C 81.62(14) . .
O1C Ca1 C2C 48.12(14) . .
O2C Ca1 C1A 113.88(15) . .
O1B Ca1 C1A 82.99(15) . .
O1D Ca1 C1A 127.97(16) . .
O1A Ca1 C1A 20.06(15) . .
O2A Ca1 C1A 48.08(14) . .
O2D Ca1 C1A 80.91(15) . .
O2B Ca1 C1A 145.76(15) . .
O1C Ca1 C1A 86.36(15) . .
C2C Ca1 C1A 104.92(15) . .
O2C Ca1 C1B 127.25(16) . .
O1B Ca1 C1B 19.97(15) . .
O1D Ca1 C1B 90.27(14) . .
O1A Ca1 C1B 110.19(15) . .
O2A Ca1 C1B 89.94(14) . .
O2D Ca1 C1B 152.41(14) . .
O2B Ca1 C1B 47.61(14) . .
O1C Ca1 C1B 78.72(14) . .
C2C Ca1 C1B 116.80(16) . .
C1A Ca1 C1B 102.41(15) . .
O2C Ca1 C1D 87.07(15) . .
O1B Ca1 C1D 115.45(15) . .
O1D Ca1 C1D 19.66(15) . .
O1A Ca1 C1D 127.05(16) . .
O2A Ca1 C1D 78.81(15) . .
O2D Ca1 C1D 47.88(15) . .
O2B Ca1 C1D 91.97(15) . .
O1C Ca1 C1D 151.27(15) . .
C2C Ca1 C1D 106.51(16) . .
C1A Ca1 C1D 117.09(19) . .
C1B Ca1 C1D 109.49(15) . .
C1A O1A Ca1 117.4(4) . .
O1A C1A O4A 126.3(6) . .
O1A C1A C2A 118.9(5) . .
O4A C1A C2A 114.8(5) . .
O1A C1A Ca1 42.6(3) . .
O4A C1A Ca1 164.6(4) . .
C2A C1A Ca1 77.2(3) . .
O2A C2A O3A 126.3(6) . .
O2A C2A C1A 118.6(5) . .
O3A C2A C1A 115.1(5) . .
O2A C2A Ca1 44.0(3) . .
O3A C2A Ca1 169.4(4) . .
C1A C2A Ca1 74.8(3) . .
C2A O2A Ca1 115.9(4) . .
C2A O3A Co1 111.7(4) . 1_655
C1A O4A Co1 111.5(4) . 1_655
C1B O1B Ca1 118.1(4) . .
O1B C1B O4B 125.5(5) . .
O1B C1B C2B 119.8(5) . .
O4B C1B C2B 114.6(5) . .
O1B C1B Ca1 41.9(3) . .
O4B C1B Ca1 165.9(4) . .
C2B C1B Ca1 78.1(3) . .
C2B O2B Ca1 116.8(4) . .
O2B C2B O3B 126.8(5) . .
O2B C2B C1B 117.5(5) . .
O3B C2B C1B 115.7(5) . .
C2B O3B Co2 111.7(4) . .
C1B O4B Co2 110.9(4) . .
C1C O1C Ca1 114.0(4) . .
O1C C1C O4C 126.2(5) . .
O1C C1C C2C 118.0(5) . .
O4C C1C C2C 115.7(5) . .
C2C O2C Ca1 119.4(4) . .
O2C C2C O3C 125.6(6) . .
O2C C2C C1C 120.2(5) . .
O3C C2C C1C 114.2(5) . .
O2C C2C Ca1 41.1(3) . .
O3C C2C Ca1 164.8(4) . .
C1C C2C Ca1 79.6(3) . .
C2C O3C Co2 111.5(4) . 1_556
C1C O4C Co2 111.9(4) . 1_556
C1D O1D Ca1 118.5(4) . .
O1D C1D O3D 128.1(6) . .
O1D C1D C2D 118.8(6) . .
O3D C1D C2D 113.1(6) . .
O1D C1D Ca1 41.8(3) . .
O3D C1D Ca1 168.9(5) . .
C2D C1D Ca1 77.2(3) . .
C2D O2D Ca1 116.4(4) . .
O2D C2D O4D 125.4(5) . .
O2D C2D C1D 118.6(6) . .
O4D C2D C1D 116.0(5) . .
O2D C2D Ca1 43.7(3) . .
O4D C2D Ca1 169.0(4) . .
C1D C2D Ca1 74.9(3) . .
C1D O3D Co1 112.0(4) . .
C2D O4D Co1 111.4(4) . .
C2E N1E Co1 109.8(4) . .
C2E N1E H1E1 101(5) . .
Co1 N1E H1E1 117(5) . .
C2E N1E H1E2 102(5) . .
Co1 N1E H1E2 107(5) . .
H1E1 N1E H1E2 120(7) . .
N1E C2E C3E 105.3(5) . .
N1E C2E H2E1 110.7 . .
C3E C2E H2E1 110.7 . .
N1E C2E H2E2 110.7 . .
C3E C2E H2E2 110.7 . .
H2E1 C2E H2E2 108.8 . .
N4E C3E C2E 106.4(6) . .
N4E C3E H3E1 110.4 . .
C2E C3E H3E1 110.4 . .
N4E C3E H3E2 110.4 . .
C2E C3E H3E2 110.4 . .
H3E1 C3E H3E2 108.6 . .
C3E N4E Co1 110.3(4) . .
C3E N4E H4E1 107(5) . .
Co1 N4E H4E1 105(5) . .
C3E N4E H4E2 117(5) . .
Co1 N4E H4E2 109(5) . .
H4E1 N4E H4E2 109(7) . .
C2F N1F Co2 110.1(4) . .
C2F N1F H1F1 111(5) . .
Co2 N1F H1F1 114(5) . .
C2F N1F H1F2 109(5) . .
Co2 N1F H1F2 116(5) . .
H1F1 N1F H1F2 97(6) . .
N1F C2F C3F 104.9(6) . .
N1F C2F H2F1 110.8 . .
C3F C2F H2F1 110.8 . .
N1F C2F H2F2 110.8 . .
C3F C2F H2F2 110.8 . .
H2F1 C2F H2F2 108.9 . .
N4F C3F C2F 106.4(6) . .
N4F C3F H3F1 110.5 . .
C2F C3F H3F1 110.5 . .
N4F C3F H3F2 110.5 . .
C2F C3F H3F2 110.5 . .
H3F1 C3F H3F2 108.6 . .
C3F N4F Co2 109.0(4) . .
C3F N4F H4F1 109(5) . .
Co2 N4F H4F1 115(5) . .
C3F N4F H4F2 120(5) . .
Co2 N4F H4F2 105(5) . .
H4F1 N4F H4F2 99(7) . .
H1W1 O1W H1W2 117.8 . .
H2W1 O2W H2W2 107.3 . .
H3W1 O3W H3W2 124.6 . .
H4W1 O4W H4W2 103.1 . .

loop_
_geom_bond_atom_site_label_1
_geom_bond_atom_site_label_2
_geom_bond_distance
_geom_bond_site_symmetry_2
Co1 O4D 1.894(4) .
Co1 O3A 1.901(4) 1_455
Co1 N1E 1.905(6) .
Co1 N4E 1.904(6) .
Co1 O4A 1.930(5) 1_455
Co1 O3D 1.936(5) .
Co2 O3B 1.902(4) .
Co2 N1F 1.899(6) .
Co2 O4C 1.911(4) 1_554
Co2 N4F 1.914(6) .
Co2 O4B 1.927(4) .
Co2 O3C 1.937(5) 1_554
Ca1 O2C 2.392(4) .
Ca1 O1B 2.419(4) .
Ca1 O1D 2.425(4) .
Ca1 O1A 2.430(4) .
Ca1 O2A 2.487(4) .
Ca1 O2D 2.486(4) .
Ca1 O2B 2.498(4) .
Ca1 O1C 2.561(4) .
Ca1 C2C 3.169(6) .
Ca1 C1A 3.189(6) .
Ca1 C1B 3.193(6) .
Ca1 C1D 3.194(7) .
O1A C1A 1.232(8) .
C1A O4A 1.263(7) .
C1A C2A 1.551(8) .
C2A O2A 1.234(7) .
C2A O3A 1.271(8) .
O3A Co1 1.901(4) 1_655
O4A Co1 1.930(5) 1_655
O1B C1B 1.237(7) .
C1B O4B 1.277(7) .
C1B C2B 1.545(8) .
O2B C2B 1.236(7) .
C2B O3B 1.254(7) .
O1C C1C 1.238(7) .
C1C O4C 1.267(7) .
C1C C2C 1.556(8) .
O2C C2C 1.214(7) .
C2C O3C 1.280(7) .
O3C Co2 1.937(5) 1_556
O4C Co2 1.911(4) 1_556
O1D C1D 1.223(8) .
C1D O3D 1.278(8) .
C1D C2D 1.549(8) .
O2D C2D 1.229(8) .
C2D O4D 1.274(8) .
N1E C2E 1.486(9) .
N1E H1E1 0.87(2) .
N1E H1E2 0.87(2) .
C2E C3E 1.510(10) .
C2E H2E1 0.9900 .
C2E H2E2 0.9900 .
C3E N4E 1.496(9) .
C3E H3E1 0.9900 .
C3E H3E2 0.9900 .
N4E H4E1 0.88(2) .
N4E H4E2 0.88(2) .
N1F C2F 1.476(8) .
N1F H1F1 0.88(2) .
N1F H1F2 0.88(2) .
C2F C3F 1.519(10) .
C2F H2F1 0.9900 .
C2F H2F2 0.9900 .
C3F N4F 1.465(10) .
C3F H3F1 0.9900 .
C3F H3F2 0.9900 .
N4F H4F1 0.87(2) .
N4F H4F2 0.87(2) .
O1W H1W1 0.8338 .
O1W H1W2 0.8211 .
O2W H2W1 0.8309 .
O2W H2W2 0.8154 .
O3W H3W1 0.8387 .
O3W H3W2 0.8728 .
O4W H4W1 0.8310 .
O4W H4W2 0.9275 .

loop_
_geom_hbond_atom_site_label_D
_geom_hbond_atom_site_label_H
_geom_hbond_atom_site_label_A
_geom_hbond_distance_DH
_geom_hbond_distance_HA
_geom_hbond_distance_DA
_geom_hbond_angle_DHA
_geom_hbond_site_symmetry_A
N1E H1E1 O2W 0.87(2) 1.99(3) 2.849(8) 168(7) 2_646
N1E H1E2 O2B 0.87(2) 2.14(3) 2.978(7) 161(6) 2_645
N4E H4E1 O1C 0.88(2) 2.17(3) 3.004(7) 158(7) 2_745
N4E H4E2 O1W 0.88(2) 2.18(5) 2.923(8) 142(7) 2_645
N1F H1F1 O2D 0.88(2) 2.22(4) 3.018(7) 149(6) 2_755
N1F H1F1 O4D 0.88(2) 2.34(4) 3.101(7) 145(6) 2_755
N1F H1F2 O2W 0.88(2) 1.95(2) 2.829(8) 176(7) 1_654
N4F H4F1 O2A 0.87(2) 2.05(2) 2.909(6) 173(7) 2_754
N4F H4F2 O4W 0.87(2) 2.31(6) 2.975(8) 133(7) 2_655
O1W H1W1 O3C 0.83 1.95 2.758(7) 162.9 .
O1W H1W2 O3W 0.82 1.93 2.702(8) 156.6 .
O2W H2W1 O1W 0.83 1.86 2.639(9) 155.7 .
O2W H2W2 O4W 0.82 1.88 2.681(8) 166.6 2_656
O3W H3W1 O1A 0.84 2.07 2.873(7) 158.9 1_455
O3W H3W2 O4B 0.87 2.17 2.882(7) 139.0 1_456
O4W H4W1 O3W 0.83 1.93 2.760(8) 175.9 .
O4W H4W2 O3D 0.93 2.28 2.846(7) 119.1 1_556
C3E H3E2 O2C 0.99 2.53 3.519(8) 173.9 2_645
C3F H3F2 O1B 0.99 2.53 3.468(8) 157.7 2_754

loop_
_geom_torsion_atom_site_label_1
_geom_torsion_atom_site_label_2
_geom_torsion_atom_site_label_3
_geom_torsion_atom_site_label_4
_geom_torsion
_geom_torsion_site_symmetry_1
_geom_torsion_site_symmetry_4
O2C Ca1 O1A C1A 156.7(4) . .
O1B Ca1 O1A C1A -59.4(4) . .
O1D Ca1 O1A C1A 49.5(5) . .
O2A Ca1 O1A C1A 11.1(4) . .
O2D Ca1 O1A C1A 84.5(4) . .
O2B Ca1 O1A C1A -116.7(4) . .
O1C Ca1 O1A C1A -139.7(5) . .
C2C Ca1 O1A C1A 173.1(4) . .
C1B Ca1 O1A C1A -70.1(5) . .
C1D Ca1 O1A C1A 66.2(5) . .
Ca1 O1A C1A O4A 165.7(5) . .
Ca1 O1A C1A C2A -12.7(7) . .
O2C Ca1 C1A O1A -25.5(5) . .
O1B Ca1 C1A O1A 120.0(4) . .
O1D Ca1 C1A O1A -144.4(4) . .
O2A Ca1 C1A O1A -166.1(5) . .
O2D Ca1 C1A O1A -92.6(4) . .
O2B Ca1 C1A O1A 90.0(5) . .
O1C Ca1 C1A O1A 37.7(4) . .
C2C Ca1 C1A O1A -7.1(5) . .
C1B Ca1 C1A O1A 115.3(4) . .
C1D Ca1 C1A O1A -124.9(4) . .
O2C Ca1 C1A O4A -74.2(16) . .
O1B Ca1 C1A O4A 71.3(16) . .
O1D Ca1 C1A O4A 166.9(15) . .
O1A Ca1 C1A O4A -48.7(15) . .
O2A Ca1 C1A O4A 145.1(16) . .
O2D Ca1 C1A O4A -141.3(16) . .
O2B Ca1 C1A O4A 41.3(17) . .
O1C Ca1 C1A O4A -11.0(16) . .
C2C Ca1 C1A O4A -55.8(16) . .
C1B Ca1 C1A O4A 66.6(16) . .
C1D Ca1 C1A O4A -173.6(15) . .
O2C Ca1 C1A C2A 143.1(3) . .
O1B Ca1 C1A C2A -71.4(3) . .
O1D Ca1 C1A C2A 24.2(4) . .
O1A Ca1 C1A C2A 168.6(6) . .
O2A Ca1 C1A C2A 2.5(3) . .
O2D Ca1 C1A C2A 76.0(3) . .
O2B Ca1 C1A C2A -101.4(4) . .
O1C Ca1 C1A C2A -153.7(3) . .
C2C Ca1 C1A C2A 161.5(3) . .
C1B Ca1 C1A C2A -76.1(3) . .
C1D Ca1 C1A C2A 43.7(4) . .
O1A C1A C2A O2A 4.6(9) . .
O4A C1A C2A O2A -174.0(5) . .
Ca1 C1A C2A O2A -4.2(5) . .
O1A C1A C2A O3A -175.3(5) . .
O4A C1A C2A O3A 6.1(8) . .
Ca1 C1A C2A O3A 175.9(5) . .
O1A C1A C2A Ca1 8.8(5) . .
O4A C1A C2A Ca1 -169.8(5) . .
O2C Ca1 C2A O2A 124.4(4) . .
O1B Ca1 C2A O2A -82.0(4) . .
O1D Ca1 C2A O2A 13.9(4) . .
O1A Ca1 C2A O2A 169.4(5) . .
O2D Ca1 C2A O2A 76.6(4) . .
O2B Ca1 C2A O2A -67.6(5) . .
O1C Ca1 C2A O2A -157.0(4) . .
C2C Ca1 C2A O2A 150.7(4) . .
C1A Ca1 C2A O2A 174.7(6) . .
C1B Ca1 C2A O2A -77.3(4) . .
C1D Ca1 C2A O2A 32.9(4) . .
O2C Ca1 C2A O3A 150(2) . .
O1B Ca1 C2A O3A -56(2) . .
O1D Ca1 C2A O3A 40(2) . .
O1A Ca1 C2A O3A -165(2) . .
O2A Ca1 C2A O3A 26(2) . .
O2D Ca1 C2A O3A 103(2) . .
O2B Ca1 C2A O3A -42(2) . .
O1C Ca1 C2A O3A -131(2) . .
C2C Ca1 C2A O3A 177(2) . .
C1A Ca1 C2A O3A -159(2) . .
C1B Ca1 C2A O3A -51(2) . .
C1D Ca1 C2A O3A 59(2) . .
O2C Ca1 C2A C1A -50.3(4) . .
O1B Ca1 C2A C1A 103.3(3) . .
O1D Ca1 C2A C1A -160.7(3) . .
O1A Ca1 C2A C1A -5.3(3) . .
O2A Ca1 C2A C1A -174.7(6) . .
O2D Ca1 C2A C1A -98.1(3) . .
O2B Ca1 C2A C1A 117.7(4) . .
O1C Ca1 C2A C1A 28.4(4) . .
C2C Ca1 C2A C1A -24.0(4) . .
C1B Ca1 C2A C1A 108.0(3) . .
C1D Ca1 C2A C1A -141.8(3) . .
O3A C2A O2A Ca1 -174.3(5) . .
C1A C2A O2A Ca1 5.9(7) . .
O2C Ca1 O2A C2A -76.9(5) . .
O1B Ca1 O2A C2A 92.3(4) . .
O1D Ca1 O2A C2A -166.2(4) . .
O1A Ca1 O2A C2A -8.5(4) . .
O2D Ca1 O2A C2A -97.5(4) . .
O2B Ca1 O2A C2A 130.5(4) . .
O1C Ca1 O2A C2A 28.2(5) . .
C2C Ca1 O2A C2A -43.4(5) . .
C1A Ca1 O2A C2A -3.4(4) . .
C1B Ca1 O2A C2A 103.5(4) . .
C1D Ca1 O2A C2A -146.6(4) . .
O2A C2A O3A Co1 172.2(5) . 1_655
C1A C2A O3A Co1 -8.0(6) . 1_655
Ca1 C2A O3A Co1 150(2) . 1_655
O1A C1A O4A Co1 -179.3(5) . 1_655
C2A C1A O4A Co1 -0.8(7) . 1_655
Ca1 C1A O4A Co1 -140.2(14) . 1_655
O2C Ca1 O1B C1B -45.5(5) . .
O1D Ca1 O1B C1B 66.1(4) . .
O1A Ca1 O1B C1B -149.1(4) . .
O2A Ca1 O1B C1B 145.3(4) . .
O2D Ca1 O1B C1B 129.5(4) . .
O2B Ca1 O1B C1B -4.2(4) . .
O1C Ca1 O1B C1B -79.2(4) . .
C2C Ca1 O1B C1B -63.0(5) . .
C1A Ca1 O1B C1B -166.4(4) . .
C1D Ca1 O1B C1B 76.8(4) . .
Ca1 O1B C1B O4B -171.1(4) . .
Ca1 O1B C1B C2B 6.3(7) . .
O2C Ca1 C1B O1B 147.3(4) . .
O1D Ca1 C1B O1B -115.3(4) . .
O1A Ca1 C1B O1B 33.1(4) . .
O2A Ca1 C1B O1B -33.0(4) . .
O2D Ca1 C1B O1B -80.3(5) . .
O2B Ca1 C1B O1B 174.7(5) . .
O1C Ca1 C1B O1B 97.5(4) . .
C2C Ca1 C1B O1B 127.8(4) . .
C1A Ca1 C1B O1B 13.8(4) . .
C1D Ca1 C1B O1B -111.1(4) . .
O2C Ca1 C1B O4B 178.1(16) . .
O1B Ca1 C1B O4B 30.9(15) . .
O1D Ca1 C1B O4B -84.5(17) . .
O1A Ca1 C1B O4B 63.9(17) . .
O2A Ca1 C1B O4B -2.2(17) . .
O2D Ca1 C1B O4B -49.4(18) . .
O2B Ca1 C1B O4B -154.4(17) . .
O1C Ca1 C1B O4B 128.3(17) . .
C2C Ca1 C1B O4B 158.6(16) . .
C1A Ca1 C1B O4B 44.7(17) . .
C1D Ca1 C1B O4B -80.3(17) . .
O2C Ca1 C1B C2B -27.2(4) . .
O1B Ca1 C1B C2B -174.4(6) . .
O1D Ca1 C1B C2B 70.2(3) . .
O1A Ca1 C1B C2B -141.4(3) . .
O2A Ca1 C1B C2B 152.5(3) . .
O2D Ca1 C1B C2B 105.2(4) . .
O2B Ca1 C1B C2B 0.3(3) . .
O1C Ca1 C1B C2B -77.0(3) . .
C2C Ca1 C1B C2B -46.7(3) . .
C1A Ca1 C1B C2B -160.7(3) . .
C1D Ca1 C1B C2B 74.4(3) . .
O2C Ca1 O2B C2B 157.9(4) . .
O1B Ca1 O2B C2B 1.5(4) . .
O1D Ca1 O2B C2B -104.5(4) . .
O1A Ca1 O2B C2B 67.0(5) . .
O2A Ca1 O2B C2B -38.4(5) . .
O2D Ca1 O2B C2B -142.5(4) . .
O1C Ca1 O2B C2B 89.6(4) . .
C2C Ca1 O2B C2B 138.3(4) . .
C1A Ca1 O2B C2B 34.1(5) . .
C1B Ca1 O2B C2B -0.4(4) . .
C1D Ca1 O2B C2B -115.3(4) . .
Ca1 O2B C2B O3B 179.4(5) . .
Ca1 O2B C2B C1B 0.7(7) . .
O1B C1B C2B O2B -4.8(8) . .
O4B C1B C2B O2B 172.9(5) . .
Ca1 C1B C2B O2B -0.5(5) . .
O1B C1B C2B O3B 176.4(5) . .
O4B C1B C2B O3B -6.0(8) . .
Ca1 C1B C2B O3B -179.4(5) . .
O2B C2B O3B Co2 -170.1(5) . .
C1B C2B O3B Co2 8.6(6) . .
N1F Co2 O3B C2B -97.4(4) . .
O4C Co2 O3B C2B 48(2) 1_554 .
N4F Co2 O3B C2B 175.9(4) . .
O4B Co2 O3B C2B -7.0(4) . .
O3C Co2 O3B C2B 82.5(4) 1_554 .
O1B C1B O4B Co2 177.5(5) . .
C2B C1B O4B Co2 0.0(6) . .
Ca1 C1B O4B Co2 152.6(15) . .
O3B Co2 O4B C1B 3.6(4) . .
N1F Co2 O4B C1B 96.1(4) . .
O4C Co2 O4B C1B -172.7(4) 1_554 .
N4F Co2 O4B C1B 50(3) . .
O3C Co2 O4B C1B -86.5(4) 1_554 .
O2C Ca1 O1C C1C 7.1(4) . .
O1B Ca1 O1C C1C 165.9(4) . .
O1D Ca1 O1C C1C 72.3(5) . .
O1A Ca1 O1C C1C -97.8(4) . .
O2A Ca1 O1C C1C -133.7(4) . .
O2D Ca1 O1C C1C -35.4(5) . .
O2B Ca1 O1C C1C 97.0(4) . .
C2C Ca1 O1C C1C 3.1(4) . .
C1A Ca1 O1C C1C -110.7(4) . .
C1B Ca1 O1C C1C 145.9(4) . .
C1D Ca1 O1C C1C 35.8(6) . .
Ca1 O1C C1C O4C 171.5(5) . .
Ca1 O1C C1C C2C -5.4(7) . .
O1B Ca1 O2C C2C -45.4(5) . .
O1D Ca1 O2C C2C -157.9(4) . .
O1A Ca1 O2C C2C 57.5(5) . .
O2A Ca1 O2C C2C 117.3(5) . .
O2D Ca1 O2C C2C 137.7(5) . .
O2B Ca1 O2C C2C -83.3(5) . .
O1C Ca1 O2C C2C -8.9(4) . .
C1A Ca1 O2C C2C 66.0(5) . .
C1B Ca1 O2C C2C -63.2(5) . .
C1D Ca1 O2C C2C -175.6(5) . .
Ca1 O2C C2C O3C -170.0(5) . .
Ca1 O2C C2C C1C 10.0(7) . .
O1C C1C C2C O2C -2.7(9) . .
O4C C1C C2C O2C -179.9(5) . .
O1C C1C C2C O3C 177.4(5) . .
O4C C1C C2C O3C 0.2(8) . .
O1C C1C C2C Ca1 4.0(5) . .
O4C C1C C2C Ca1 -173.2(5) . .
O1B Ca1 C2C O2C 147.2(4) . .
O1D Ca1 C2C O2C 24.1(5) . .
O1A Ca1 C2C O2C -122.6(5) . .
O2A Ca1 C2C O2C -90.5(5) . .
O2D Ca1 C2C O2C -40.1(4) . .
O2B Ca1 C2C O2C 94.2(5) . .
O1C Ca1 C2C O2C 168.9(5) . .
C1A Ca1 C2C O2C -120.2(4) . .
C1B Ca1 C2C O2C 127.3(4) . .
C1D Ca1 C2C O2C 4.6(5) . .
O2C Ca1 C2C O3C 32.7(15) . .
O1B Ca1 C2C O3C 179.8(15) . .
O1D Ca1 C2C O3C 56.8(16) . .
O1A Ca1 C2C O3C -90.0(16) . .
O2A Ca1 C2C O3C -57.8(17) . .
O2D Ca1 C2C O3C -7.5(16) . .
O2B Ca1 C2C O3C 126.8(16) . .
O1C Ca1 C2C O3C -158.4(17) . .
C1A Ca1 C2C O3C -87.5(16) . .
C1B Ca1 C2C O3C 159.9(16) . .
C1D Ca1 C2C O3C 37.3(16) . .
O2C Ca1 C2C C1C -171.2(6) . .
O1B Ca1 C2C C1C -24.0(4) . .
O1D Ca1 C2C C1C -147.1(3) . .
O1A Ca1 C2C C1C 66.2(3) . .
O2A Ca1 C2C C1C 98.3(4) . .
O2D Ca1 C2C C1C 148.6(3) . .
O2B Ca1 C2C C1C -77.0(3) . .
O1C Ca1 C2C C1C -2.3(3) . .
C1A Ca1 C2C C1C 68.6(3) . .
C1B Ca1 C2C C1C -44.0(3) . .
C1D Ca1 C2C C1C -166.6(3) . .
O2C C2C O3C Co2 175.2(5) . 1_556
C1C C2C O3C Co2 -4.9(6) . 1_556
Ca1 C2C O3C Co2 149.3(14) . 1_556
O1C C1C O4C Co2 -172.2(5) . 1_556
C2C C1C O4C Co2 4.7(6) . 1_556
O2C Ca1 O1D C1D -64.3(5) . .
O1B Ca1 O1D C1D 150.0(5) . .
O1A Ca1 O1D C1D 42.8(6) . .
O2A Ca1 O1D C1D 78.3(5) . .
O2D Ca1 O1D C1D 4.9(4) . .
O2B Ca1 O1D C1D -146.1(5) . .
O1C Ca1 O1D C1D -121.7(4) . .
C2C Ca1 O1D C1D -72.2(5) . .
C1A Ca1 O1D C1D 62.1(5) . .
C1B Ca1 O1D C1D 168.2(5) . .
Ca1 O1D C1D O3D 173.6(5) . .
Ca1 O1D C1D C2D -6.2(7) . .
O2C Ca1 C1D O1D 116.1(5) . .
O1B Ca1 C1D O1D -33.2(5) . .
O1A Ca1 C1D O1D -149.1(4) . .
O2A Ca1 C1D O1D -98.5(5) . .
O2D Ca1 C1D O1D -173.9(5) . .
O2B Ca1 C1D O1D 32.7(5) . .
O1C Ca1 C1D O1D 89.8(5) . .
C2C Ca1 C1D O1D 114.6(5) . .
C1A Ca1 C1D O1D -128.5(4) . .
C1B Ca1 C1D O1D -12.6(5) . .
O2C Ca1 C1D O3D 89(2) . .
O1B Ca1 C1D O3D -60(2) . .
O1D Ca1 C1D O3D -27(2) . .
O1A Ca1 C1D O3D -176(2) . .
O2A Ca1 C1D O3D -126(2) . .
O2D Ca1 C1D O3D 159(2) . .
O2B Ca1 C1D O3D 5(2) . .
O1C Ca1 C1D O3D 63(2) . .
C2C Ca1 C1D O3D 87(2) . .
C1A Ca1 C1D O3D -156(2) . .
C1B Ca1 C1D O3D -40(2) . .
O2C Ca1 C1D C2D -69.5(3) . .
O1B Ca1 C1D C2D 141.2(3) . .
O1D Ca1 C1D C2D 174.4(7) . .
O1A Ca1 C1D C2D 25.3(4) . .
O2A Ca1 C1D C2D 76.0(3) . .
O2D Ca1 C1D C2D 0.5(3) . .
O2B Ca1 C1D C2D -152.8(3) . .
O1C Ca1 C1D C2D -95.8(4) . .
C2C Ca1 C1D C2D -71.0(3) . .
C1A Ca1 C1D C2D 46.0(4) . .
C1B Ca1 C1D C2D 161.9(3) . .
O2C Ca1 O2D C2D 100.8(4) . .
O1B Ca1 O2D C2D -76.1(5) . .
O1D Ca1 O2D C2D -3.0(4) . .
O1A Ca1 O2D C2D -161.0(4) . .
O2A Ca1 O2D C2D -92.1(4) . .
O2B Ca1 O2D C2D 37.2(5) . .
O1C Ca1 O2D C2D 141.4(4) . .
C2C Ca1 O2D C2D 113.8(4) . .
C1A Ca1 O2D C2D -140.8(4) . .
C1B Ca1 O2D C2D -41.4(6) . .
C1D Ca1 O2D C2D -0.7(4) . .
Ca1 O2D C2D O4D -179.1(5) . .
Ca1 O2D C2D C1D 1.3(7) . .
O1D C1D C2D O2D 3.3(9) . .
O3D C1D C2D O2D -176.5(5) . .
Ca1 C1D C2D O2D -0.9(5) . .
O1D C1D C2D O4D -176.3(5) . .
O3D C1D C2D O4D 3.9(8) . .
Ca1 C1D C2D O4D 179.4(5) . .
O1D C1D C2D Ca1 4.2(5) . .
O3D C1D C2D Ca1 -175.6(5) . .
O2C Ca1 C2D O2D -74.2(4) . .
O1B Ca1 C2D O2D 125.5(4) . .
O1D Ca1 C2D O2D 176.3(5) . .
O1A Ca1 C2D O2D 19.2(4) . .
O2A Ca1 C2D O2D 81.7(4) . .
O2B Ca1 C2D O2D -150.5(4) . .
O1C Ca1 C2D O2D -53.6(5) . .
C2C Ca1 C2D O2D -66.9(4) . .
C1A Ca1 C2D O2D 38.9(4) . .
C1B Ca1 C2D O2D 154.1(4) . .
C1D Ca1 C2D O2D 178.8(6) . .
O2C Ca1 C2D O4D -70(2) . .
O1B Ca1 C2D O4D 129(2) . .
O1D Ca1 C2D O4D -180(2) . .
O1A Ca1 C2D O4D 23(2) . .
O2A Ca1 C2D O4D 85(2) . .
O2D Ca1 C2D O4D 4(2) . .
O2B Ca1 C2D O4D -147(2) . .
O1C Ca1 C2D O4D -50(2) . .
C2C Ca1 C2D O4D -63(2) . .
C1A Ca1 C2D O4D 43(2) . .
C1B Ca1 C2D O4D 158(2) . .
C1D Ca1 C2D O4D -177(2) . .
O2C Ca1 C2D C1D 107.0(3) . .
O1B Ca1 C2D C1D -53.4(4) . .
O1D Ca1 C2D C1D -2.5(3) . .
O1A Ca1 C2D C1D -159.6(3) . .
O2A Ca1 C2D C1D -97.2(3) . .
O2D Ca1 C2D C1D -178.8(6) . .
O2B Ca1 C2D C1D 30.7(4) . .
O1C Ca1 C2D C1D 127.6(3) . .
C2C Ca1 C2D C1D 114.3(3) . .
C1A Ca1 C2D C1D -139.9(3) . .
C1B Ca1 C2D C1D -24.8(4) . .
O1D C1D O3D Co1 -173.9(6) . .
C2D C1D O3D Co1 5.9(6) . .
Ca1 C1D O3D Co1 -151(2) . .
O4D Co1 O3D C1D -9.8(4) . .
O3A Co1 O3D C1D 167.6(4) 1_455 .
N1E Co1 O3D C1D -17(4) . .
N4E Co1 O3D C1D -100.9(5) . .
O4A Co1 O3D C1D 81.2(4) 1_455 .
O2D C2D O4D Co1 168.8(5) . .
C1D C2D O4D Co1 -11.6(6) . .
Ca1 C2D O4D Co1 166(2) . .
O3A Co1 O4D C2D -31(3) 1_455 .
N1E Co1 O4D C2D -168.6(4) . .
N4E Co1 O4D C2D 104.8(4) . .
O4A Co1 O4D C2D -78.5(4) 1_455 .
O3D Co1 O4D C2D 11.9(4) . .
O4D Co1 N1E C2E -73.0(4) . .
O3A Co1 N1E C2E 109.6(4) 1_455 .
N4E Co1 N1E C2E 18.3(4) . .
O4A Co1 N1E C2E -164.0(4) 1_455 .
O3D Co1 N1E C2E -66(3) . .
Co1 N1E C2E C3E -41.8(6) . .
N1E C2E C3E N4E 49.2(7) . .
C2E C3E N4E Co1 -35.7(6) . .
O4D Co1 N4E C3E 100.5(4) . .
O3A Co1 N4E C3E -82.2(4) 1_455 .
N1E Co1 N4E C3E 10.2(4) . .
O4A Co1 N4E C3E -25(3) 1_455 .
O3D Co1 N4E C3E -173.6(4) . .
O3B Co2 N1F C2F -105.1(4) . .
O4C Co2 N1F C2F 77.4(4) 1_554 .
N4F Co2 N1F C2F -14.6(4) . .
O4B Co2 N1F C2F 168.4(4) . .
O3C Co2 N1F C2F 76(5) 1_554 .
Co2 N1F C2F C3F 39.4(6) . .
N1F C2F C3F N4F -51.3(6) . .
C2F C3F N4F Co2 40.4(6) . .
O3B Co2 N4F C3F 77.4(4) . .
N1F Co2 N4F C3F -15.2(4) . .
O4C Co2 N4F C3F -106.2(4) 1_554 .
O4B Co2 N4F C3F 31(3) . .
O3C Co2 N4F C3F 167.5(4) 1_554 .
